data_1534592
loop_
_publ_author_name
'Schlieper, T.'
'Milius, W.'
'Schnick, W.'

_publ_section_title
;
 Nirido-silicate. II: Hochtemperatur-Synthesen und Kristallstrukturen von
 Sr2 Si5 N8 und Ba2 Si5 N8
;
_journal_name_full 'Zeitschrift fuer Anorganische und Allgemeine Chemie'
_journal_page_first 1380
_journal_page_last 1384
_journal_volume 621
_journal_year 1995
_chemical_formula_sum 'Ba2 N8 Si5'
_chemical_name_systematic 'Ba2 Si5 N8'
_space_group_IT_number 31
_symmetry_space_group_name_Hall 'P 2ac -2'
_symmetry_space_group_name_H-M 'P m n 21'
_cell_angle_alpha 90
_cell_angle_beta 90
_cell_angle_gamma 90
_cell_formula_units_Z 2
_cell_length_a 5.783
_cell_length_b 6.959
_cell_length_c 9.391
_cell_volume 377.930
_citation_journal_id_ASTM ZAACAB
_cod_data_source_file Schlieper_ZAACAB_1995_1737.cif
_cod_data_source_block Ba2N8Si5
_cod_original_cell_volume 377.9304
_cod_database_code 1534592

loop_
_symmetry_equiv_pos_as_xyz
x,y,z
-x+1/2,-y,z+1/2
-x,y,z
x+1/2,-y,z+1/2

loop_
_atom_site_label
_atom_site_type_symbol
_atom_site_fract_x
_atom_site_fract_y
_atom_site_fract_z
_atom_site_occupancy
_atom_site_U_iso_or_equiv
Ba2 Ba+2 0 0.87881 0.63251 1 0.0
N6 N-3 0 0.42233 0.72949 1 0.0
Si1 Si+4 0.25087 0.66378 0.32069 1 0.0
Si2 Si+4 0 0.05224 0.3228 1 0.0
Si4 Si+4 0 0.39962 0.10357 1 0.0
N5 N-3 0 0.1736 0.16462 1 0.0
N1 N-3 0 0.1968 0.47209 1 0.0
Ba1 Ba+2 0 0.85444 0 1 0.0
N2 N-3 0.23918 0.9063 0.3306 1 0.0
Si3 Si+4 0 0.41854 0.53883 1 0.0
N3 N-3 0.24684 0.44764 0.99298 1 0.0
N4 N-3 0 0.57656 0.23459 1 0.0
